data_1572810
loop_
_publ_author_name
'Grauer, Maxim'
'Benndorf, Christopher'
'Rohr, Valentin'
'Paulmann, Carsten'
'Oeckler, Oliver'

_publ_contact_author
;
 Prof. Dr. 'Oliver Oeckler'
 Institute for Mineralogy, Crystallography and Materials Science
 Faculty of Chemistry and Mineralogy
 Leipzig University
 Scharnhorststr. 20
 04275 Leipzig, Germany
;
_publ_section_title
;
 Investigations of Some Disordered Quaternary Compounds in the Systems
 Ag/Pb/Sb/Se and Ag/Pb/Sb/Te
;
_journal_issue 9
_journal_name_full Crystals
_journal_page_first 789
_journal_paper_doi 10.3390/cryst14090789
_journal_volume 14
_journal_year 2024
_chemical_formula_moiety 'Ag0.33 Pb0.33 Sb0.33 Se'
_chemical_formula_sum 'Ag0.33 Pb0.33 Sb0.33 Se'
_chemical_formula_weight 224.56
_chemical_name_common 'silver antimony lead selenide'
_chemical_name_systematic 'silver antimony lead selenide'
_space_group_crystal_system cubic
_space_group_IT_number 225
_space_group_name_Hall '-F 4 2 3'
_space_group_name_H-M_alt 'F m -3 m'
_atom_sites_solution_hydrogens none
_atom_sites_solution_primary model
_atom_sites_solution_secondary none
_audit_creation_method SHELXL-2017/1
_cell_angle_alpha 90
_cell_angle_beta 90
_cell_angle_gamma 90
_cell_formula_units_Z 4
_cell_length_a 5.9268(7)
_cell_length_b 5.9268(7)
_cell_length_c 5.9268(7)
_cell_measurement_reflns_used 1329
_cell_measurement_temperature 295(2)
_cell_measurement_theta_max 140
_cell_measurement_theta_min 1
_cell_volume 208.19(4)
_computing_cell_refinement 'X-Area diffractometer software (Stoe)'
_computing_data_collection 'X-Area diffractometer software (Stoe)'
_computing_data_reduction 'X-Area diffractometer software (Stoe)'
_computing_molecular_graphics 'Diamond Version 4.6.3 (Brandenburg, 2020)'
_computing_structure_refinement 'SHELXL-2017/1 (Sheldrick, 2017)'
_computing_structure_solution 'SHELXS-2017/1 (Sheldrick, 2017)'
_diffrn_ambient_temperature 295(2)
_diffrn_measured_fraction_theta_full 0.947
_diffrn_measured_fraction_theta_max 0.976
_diffrn_measurement_device_type 'Stoe Stadivari'
_diffrn_measurement_method 'omega scans'
_diffrn_radiation_type AgK\a
_diffrn_radiation_wavelength 0.56086
_diffrn_reflns_av_R_equivalents 0.0378
_diffrn_reflns_av_unetI/netI 0.0075
_diffrn_reflns_Laue_measured_fraction_full 0.947
_diffrn_reflns_Laue_measured_fraction_max 0.976
_diffrn_reflns_limit_h_max 9
_diffrn_reflns_limit_h_min -6
_diffrn_reflns_limit_k_max 8
_diffrn_reflns_limit_k_min -9
_diffrn_reflns_limit_l_max 9
_diffrn_reflns_limit_l_min -9
_diffrn_reflns_number 1342
_diffrn_reflns_point_group_measured_fraction_full 0.947
_diffrn_reflns_point_group_measured_fraction_max 0.976
_diffrn_reflns_theta_full 19.665
_diffrn_reflns_theta_max 27.619
_diffrn_reflns_theta_min 4.701
_diffrn_source 'microsource tube'
_exptl_absorpt_coefficient_mu 27.775
_exptl_absorpt_correction_T_max 0.0302
_exptl_absorpt_correction_T_min 0.0125
_exptl_absorpt_correction_type multi-scan
_exptl_absorpt_process_details 'Robert H. Blessing, Acta Cryst. 1995. A51, 33 - 38'
_exptl_crystal_colour grey
_exptl_crystal_density_diffrn 7.165
_exptl_crystal_description cuboid
_exptl_crystal_F_000 376
_exptl_crystal_size_max 0.02
_exptl_crystal_size_mid 0.01
_exptl_crystal_size_min 0.01
_exptl_transmission_factor_max 0.0302
_exptl_transmission_factor_min 0.0125
_refine_diff_density_max 0.494
_refine_diff_density_min -0.434
_refine_diff_density_rms 0.164
_refine_ls_extinction_coef 0.0074(9)
_refine_ls_extinction_expression Fc^*^=kFc[1+0.001xFc^2^\l^3^/sin(2\q)]^-1/4^
_refine_ls_extinction_method 'SHELXL-2017/1 (Sheldrick 2017)'
_refine_ls_goodness_of_fit_ref 1.201
_refine_ls_hydrogen_treatment undef
_refine_ls_matrix_type full
_refine_ls_number_parameters 4
_refine_ls_number_reflns 40
_refine_ls_number_restraints 0
_refine_ls_restrained_S_all 1.201
_refine_ls_R_factor_all 0.0133
_refine_ls_R_factor_gt 0.0133
_refine_ls_shift/su_max 0.000
_refine_ls_shift/su_mean 0.000
_refine_ls_structure_factor_coef Fsqd
_refine_ls_weighting_details 'w=1/[\s^2^(Fo^2^)+(0.0152P)^2^] where P=(Fo^2^+2Fc^2^)/3'
_refine_ls_weighting_scheme calc
_refine_ls_wR_factor_gt 0.0269
_refine_ls_wR_factor_ref 0.0269
_reflns_Friedel_coverage 0.000
_reflns_number_gt 40
_reflns_number_total 40
_reflns_threshold_expression 'I > 2\s(I)'
_cod_data_source_file Ag0.33Pb0.33Sb0.33Se_FINAL.cif
_cod_data_source_block Ag0.33Pb0.33Sb0.33Se
_cod_original_cell_volume 208.19(7)
_cod_database_code 1572810
_shelx_shelxl_version_number 2017/1
_shelx_space_group_comment
;
The symmetry employed for this shelxl refinement is uniquely defined
by the following loop, which should always be used as a source of
symmetry information in preference to the above space-group names.
They are only intended as comments.
;

loop_
_space_group_symop_operation_xyz
'x, y, z'
'-x, -y, z'
'-x, y, -z'
'x, -y, -z'
'z, x, y'
'z, -x, -y'
'-z, -x, y'
'-z, x, -y'
'y, z, x'
'-y, z, -x'
'y, -z, -x'
'-y, -z, x'
'y, x, -z'
'-y, -x, -z'
'y, -x, z'
'-y, x, z'
'x, z, -y'
'-x, z, y'
'-x, -z, -y'
'x, -z, y'
'z, y, -x'
'z, -y, x'
'-z, y, x'
'-z, -y, -x'
'x, y+1/2, z+1/2'
'-x, -y+1/2, z+1/2'
'-x, y+1/2, -z+1/2'
'x, -y+1/2, -z+1/2'
'z, x+1/2, y+1/2'
'z, -x+1/2, -y+1/2'
'-z, -x+1/2, y+1/2'
'-z, x+1/2, -y+1/2'
'y, z+1/2, x+1/2'
'-y, z+1/2, -x+1/2'
'y, -z+1/2, -x+1/2'
'-y, -z+1/2, x+1/2'
'y, x+1/2, -z+1/2'
'-y, -x+1/2, -z+1/2'
'y, -x+1/2, z+1/2'
'-y, x+1/2, z+1/2'
'x, z+1/2, -y+1/2'
'-x, z+1/2, y+1/2'
'-x, -z+1/2, -y+1/2'
'x, -z+1/2, y+1/2'
'z, y+1/2, -x+1/2'
'z, -y+1/2, x+1/2'
'-z, y+1/2, x+1/2'
'-z, -y+1/2, -x+1/2'
'x+1/2, y, z+1/2'
'-x+1/2, -y, z+1/2'
'-x+1/2, y, -z+1/2'
'x+1/2, -y, -z+1/2'
'z+1/2, x, y+1/2'
'z+1/2, -x, -y+1/2'
'-z+1/2, -x, y+1/2'
'-z+1/2, x, -y+1/2'
'y+1/2, z, x+1/2'
'-y+1/2, z, -x+1/2'
'y+1/2, -z, -x+1/2'
'-y+1/2, -z, x+1/2'
'y+1/2, x, -z+1/2'
'-y+1/2, -x, -z+1/2'
'y+1/2, -x, z+1/2'
'-y+1/2, x, z+1/2'
'x+1/2, z, -y+1/2'
'-x+1/2, z, y+1/2'
'-x+1/2, -z, -y+1/2'
'x+1/2, -z, y+1/2'
'z+1/2, y, -x+1/2'
'z+1/2, -y, x+1/2'
'-z+1/2, y, x+1/2'
'-z+1/2, -y, -x+1/2'
'x+1/2, y+1/2, z'
'-x+1/2, -y+1/2, z'
'-x+1/2, y+1/2, -z'
'x+1/2, -y+1/2, -z'
'z+1/2, x+1/2, y'
'z+1/2, -x+1/2, -y'
'-z+1/2, -x+1/2, y'
'-z+1/2, x+1/2, -y'
'y+1/2, z+1/2, x'
'-y+1/2, z+1/2, -x'
'y+1/2, -z+1/2, -x'
'-y+1/2, -z+1/2, x'
'y+1/2, x+1/2, -z'
'-y+1/2, -x+1/2, -z'
'y+1/2, -x+1/2, z'
'-y+1/2, x+1/2, z'
'x+1/2, z+1/2, -y'
'-x+1/2, z+1/2, y'
'-x+1/2, -z+1/2, -y'
'x+1/2, -z+1/2, y'
'z+1/2, y+1/2, -x'
'z+1/2, -y+1/2, x'
'-z+1/2, y+1/2, x'
'-z+1/2, -y+1/2, -x'
'-x, -y, -z'
'x, y, -z'
'x, -y, z'
'-x, y, z'
'-z, -x, -y'
'-z, x, y'
'z, x, -y'
'z, -x, y'
'-y, -z, -x'
'y, -z, x'
'-y, z, x'
'y, z, -x'
'-y, -x, z'
'y, x, z'
'-y, x, -z'
'y, -x, -z'
'-x, -z, y'
'x, -z, -y'
'x, z, y'
'-x, z, -y'
'-z, -y, x'
'-z, y, -x'
'z, -y, -x'
'z, y, x'
'-x, -y+1/2, -z+1/2'
'x, y+1/2, -z+1/2'
'x, -y+1/2, z+1/2'
'-x, y+1/2, z+1/2'
'-z, -x+1/2, -y+1/2'
'-z, x+1/2, y+1/2'
'z, x+1/2, -y+1/2'
'z, -x+1/2, y+1/2'
'-y, -z+1/2, -x+1/2'
'y, -z+1/2, x+1/2'
'-y, z+1/2, x+1/2'
'y, z+1/2, -x+1/2'
'-y, -x+1/2, z+1/2'
'y, x+1/2, z+1/2'
'-y, x+1/2, -z+1/2'
'y, -x+1/2, -z+1/2'
'-x, -z+1/2, y+1/2'
'x, -z+1/2, -y+1/2'
'x, z+1/2, y+1/2'
'-x, z+1/2, -y+1/2'
'-z, -y+1/2, x+1/2'
'-z, y+1/2, -x+1/2'
'z, -y+1/2, -x+1/2'
'z, y+1/2, x+1/2'
'-x+1/2, -y, -z+1/2'
'x+1/2, y, -z+1/2'
'x+1/2, -y, z+1/2'
'-x+1/2, y, z+1/2'
'-z+1/2, -x, -y+1/2'
'-z+1/2, x, y+1/2'
'z+1/2, x, -y+1/2'
'z+1/2, -x, y+1/2'
'-y+1/2, -z, -x+1/2'
'y+1/2, -z, x+1/2'
'-y+1/2, z, x+1/2'
'y+1/2, z, -x+1/2'
'-y+1/2, -x, z+1/2'
'y+1/2, x, z+1/2'
'-y+1/2, x, -z+1/2'
'y+1/2, -x, -z+1/2'
'-x+1/2, -z, y+1/2'
'x+1/2, -z, -y+1/2'
'x+1/2, z, y+1/2'
'-x+1/2, z, -y+1/2'
'-z+1/2, -y, x+1/2'
'-z+1/2, y, -x+1/2'
'z+1/2, -y, -x+1/2'
'z+1/2, y, x+1/2'
'-x+1/2, -y+1/2, -z'
'x+1/2, y+1/2, -z'
'x+1/2, -y+1/2, z'
'-x+1/2, y+1/2, z'
'-z+1/2, -x+1/2, -y'
'-z+1/2, x+1/2, y'
'z+1/2, x+1/2, -y'
'z+1/2, -x+1/2, y'
'-y+1/2, -z+1/2, -x'
'y+1/2, -z+1/2, x'
'-y+1/2, z+1/2, x'
'y+1/2, z+1/2, -x'
'-y+1/2, -x+1/2, z'
'y+1/2, x+1/2, z'
'-y+1/2, x+1/2, -z'
'y+1/2, -x+1/2, -z'
'-x+1/2, -z+1/2, y'
'x+1/2, -z+1/2, -y'
'x+1/2, z+1/2, y'
'-x+1/2, z+1/2, -y'
'-z+1/2, -y+1/2, x'
'-z+1/2, y+1/2, -x'
'z+1/2, -y+1/2, -x'
'z+1/2, y+1/2, x'

loop_
_atom_site_label
_atom_site_type_symbol
_atom_site_fract_x
_atom_site_fract_y
_atom_site_fract_z
_atom_site_U_iso_or_equiv
_atom_site_adp_type
_atom_site_occupancy
_atom_site_site_symmetry_order
_atom_site_calc_flag
_atom_site_refinement_flags_posn
_atom_site_refinement_flags_adp
_atom_site_refinement_flags_occupancy
_atom_site_disorder_assembly
_atom_site_disorder_group
Pb1 Pb 0.000000 0.000000 0.000000 0.0356(3) Uani 0.3333 48 d S T P . .
Sb1 Sb 0.000000 0.000000 0.000000 0.0356(3) Uani 0.3333 48 d S T P . .
Ag1 Ag 0.000000 0.000000 0.000000 0.0356(3) Uani 0.3334 48 d S T P . .
Se1 Se 0.500000 0.500000 0.500000 0.0417(3) Uani 1 48 d S T P . .

loop_
_atom_site_aniso_label
_atom_site_aniso_U_11
_atom_site_aniso_U_22
_atom_site_aniso_U_33
_atom_site_aniso_U_23
_atom_site_aniso_U_13
_atom_site_aniso_U_12
Pb1 0.0356(3) 0.0356(3) 0.0356(3) 0.000 0.000 0.000
Sb1 0.0356(3) 0.0356(3) 0.0356(3) 0.000 0.000 0.000
Ag1 0.0356(3) 0.0356(3) 0.0356(3) 0.000 0.000 0.000
Se1 0.0417(3) 0.0417(3) 0.0417(3) 0.000 0.000 0.000

loop_
_atom_type_symbol
_atom_type_description
_atom_type_scat_dispersion_real
_atom_type_scat_dispersion_imag
_atom_type_scat_source
Se Se 0.2367 1.4831 'International Tables Vol C Tables 4.2.6.8 and 6.1.1.4'
Ag Ag -1.6473 0.7167 'International Tables Vol C Tables 4.2.6.8 and 6.1.1.4'
Sb Sb -1.0547 1.0104 'International Tables Vol C Tables 4.2.6.8 and 6.1.1.4'
Pb Pb -1.1676 6.9287 'International Tables Vol C Tables 4.2.6.8 and 6.1.1.4'

loop_
_geom_angle_atom_site_label_1
_geom_angle_atom_site_label_2
_geom_angle_atom_site_label_3
_geom_angle
_geom_angle_site_symmetry_1
_geom_angle_site_symmetry_3
_geom_angle_publ_flag
Se1 Pb1 Se1 90.0 73_445 25_444 ?
Se1 Pb1 Se1 90.0 73_445 25_544 ?
Se1 Pb1 Se1 180.0 25_444 25_544 ?
Se1 Pb1 Se1 90.0 73_445 49_444 ?
Se1 Pb1 Se1 90.0 25_444 49_444 ?
Se1 Pb1 Se1 90.0 25_544 49_444 ?
Se1 Pb1 Se1 90.0 73_445 49_454 ?
Se1 Pb1 Se1 90.0 25_444 49_454 ?
Se1 Pb1 Se1 90.0 25_544 49_454 ?
Se1 Pb1 Se1 180.0 49_444 49_454 ?
Se1 Pb1 Se1 180.0 73_445 73_444 ?
Se1 Pb1 Se1 90.0 25_444 73_444 ?
Se1 Pb1 Se1 90.0 25_544 73_444 ?
Se1 Pb1 Se1 90.0 49_444 73_444 ?
Se1 Pb1 Se1 90.0 49_454 73_444 ?
Se1 Sb1 Se1 90.0 73_445 25_444 ?
Se1 Sb1 Se1 90.0 73_445 25_544 ?
Se1 Sb1 Se1 180.0 25_444 25_544 ?
Se1 Sb1 Se1 90.0 73_445 49_444 ?
Se1 Sb1 Se1 90.0 25_444 49_444 ?
Se1 Sb1 Se1 90.0 25_544 49_444 ?
Se1 Sb1 Se1 90.0 73_445 49_454 ?
Se1 Sb1 Se1 90.0 25_444 49_454 ?
Se1 Sb1 Se1 90.0 25_544 49_454 ?
Se1 Sb1 Se1 180.0 49_444 49_454 ?
Se1 Sb1 Se1 180.0 73_445 73_444 ?
Se1 Sb1 Se1 90.0 25_444 73_444 ?
Se1 Sb1 Se1 90.0 25_544 73_444 ?
Se1 Sb1 Se1 90.0 49_444 73_444 ?
Se1 Sb1 Se1 90.0 49_454 73_444 ?
Se1 Ag1 Se1 90.0 73_445 25_444 ?
Se1 Ag1 Se1 90.0 73_445 25_544 ?
Se1 Ag1 Se1 180.0 25_444 25_544 ?
Se1 Ag1 Se1 90.0 73_445 49_444 ?
Se1 Ag1 Se1 90.0 25_444 49_444 ?
Se1 Ag1 Se1 90.0 25_544 49_444 ?
Se1 Ag1 Se1 90.0 73_445 49_454 ?
Se1 Ag1 Se1 90.0 25_444 49_454 ?
Se1 Ag1 Se1 90.0 25_544 49_454 ?
Se1 Ag1 Se1 180.0 49_444 49_454 ?
Se1 Ag1 Se1 180.0 73_445 73_444 ?
Se1 Ag1 Se1 90.0 25_444 73_444 ?
Se1 Ag1 Se1 90.0 25_544 73_444 ?
Se1 Ag1 Se1 90.0 49_444 73_444 ?
Se1 Ag1 Se1 90.0 49_454 73_444 ?
Pb1 Se1 Pb1 90.0 73_556 25 ?
Pb1 Se1 Pb1 90.0 73_556 25_655 ?
Pb1 Se1 Pb1 180.0 25 25_655 ?
Pb1 Se1 Pb1 90.0 73_556 49 ?
Pb1 Se1 Pb1 90.0 25 49 ?
Pb1 Se1 Pb1 90.0 25_655 49 ?
Pb1 Se1 Pb1 90.0 73_556 49_565 ?
Pb1 Se1 Pb1 90.0 25 49_565 ?
Pb1 Se1 Pb1 90.0 25_655 49_565 ?
Pb1 Se1 Pb1 180.0 49 49_565 ?
Pb1 Se1 Pb1 180.0 73_556 73 ?
Pb1 Se1 Pb1 90.0 25 73 ?
Pb1 Se1 Pb1 90.0 25_655 73 ?
Pb1 Se1 Pb1 90.0 49 73 ?
Pb1 Se1 Pb1 90.0 49_565 73 ?

loop_
_geom_bond_atom_site_label_1
_geom_bond_atom_site_label_2
_geom_bond_distance
_geom_bond_site_symmetry_2
_geom_bond_publ_flag
Pb1 Se1 2.9634(3) 73_445 ?
Pb1 Se1 2.9634(3) 25_444 ?
Pb1 Se1 2.9634(3) 25_544 ?
Pb1 Se1 2.9634(3) 49_444 ?
Pb1 Se1 2.9634(3) 49_454 ?
Pb1 Se1 2.9634(3) 73_444 ?
Sb1 Se1 2.9634(3) 73_445 ?
Sb1 Se1 2.9634(3) 25_444 ?
Sb1 Se1 2.9634(3) 25_544 ?
Sb1 Se1 2.9634(3) 49_444 ?
Sb1 Se1 2.9634(3) 49_454 ?
Sb1 Se1 2.9634(3) 73_444 ?
Ag1 Se1 2.9634(3) 73_445 ?
Ag1 Se1 2.9634(3) 25_444 ?
Ag1 Se1 2.9634(3) 25_544 ?
Ag1 Se1 2.9634(3) 49_444 ?
Ag1 Se1 2.9634(3) 49_454 ?
Ag1 Se1 2.9634(3) 73_444 ?
